data_1574142
loop_
_publ_author_name
'Krammer, Leo'
'Darnhofer, Barbara'
'Kljajic, Marko'
'Liesinger, Laura'
'Schittmayer, Matthias'
'Neshchadin, Dmytro'
'Gescheidt, Georg'
'Kollau, Alexander'
'Mayer, Bernd'
'Fischer, Roland C.'
'Wallner, Silvia'
'Macheroux, Peter'
'Birner-Gruenberger, Ruth'
'Breinbauer, Rolf'

_publ_section_title
;
 A general approach for activity-based protein profiling of
 oxidoreductases with redox-differentiated diarylhalonium warheads
;
_journal_issue 15
_journal_name_full 'Chemical Science'
_journal_page_first 6240
_journal_page_last 6256
_journal_paper_doi 10.1039/D4SC08454C
_journal_volume 16
_journal_year 2025
_chemical_formula_moiety 'C13 H8 Br O2, C F3 O3 S'
_chemical_formula_sum 'C14 H8 Br F3 O5 S'
_chemical_formula_weight 425.17
_space_group_crystal_system monoclinic
_space_group_IT_number 14
_space_group_name_Hall '-P 2yn'
_space_group_name_H-M_alt 'P 1 21/n 1'
_atom_sites_solution_hydrogens geom
_atom_sites_solution_primary dual
_audit_creation_date 2022-02-01
_audit_creation_method
;
Olex2 1.3
(compiled 2020.11.12 svn.r5f609507 for OlexSys, GUI svn.r6408)
;
_audit_update_record
;
2022-02-01 deposited with the CCDC.	2025-03-11 downloaded from the CCDC.
;
_cell_angle_alpha 90
_cell_angle_beta 95.462(2)
_cell_angle_gamma 90
_cell_formula_units_Z 4
_cell_length_a 6.4902(3)
_cell_length_b 18.8943(9)
_cell_length_c 12.3367(6)
_cell_measurement_reflns_used 9617
_cell_measurement_temperature 100(2)
_cell_measurement_theta_max 30.04
_cell_measurement_theta_min 2.72
_cell_volume 1505.95(12)
_computing_cell_refinement 'SAINT v8.34A (Bruker, 2013)'
_computing_data_reduction 'SAINT v8.34A (Bruker, 2013)'
_computing_molecular_graphics 'Olex2 1.3 (Dolomanov et al., 2009)'
_computing_publication_material 'Olex2 1.3 (Dolomanov et al., 2009)'
_computing_structure_refinement 'SHELXL 2014/7 (Sheldrick, 2015)'
_computing_structure_solution 'SHELXD  (Sheldrick, 2008)'
_diffrn_ambient_temperature 99.98
_diffrn_detector 'Bruker APEX2 area detector'
_diffrn_detector_area_resol_mean 7.9
_diffrn_detector_type 'CCD area detector'
_diffrn_measured_fraction_theta_full 1.000
_diffrn_measured_fraction_theta_max 0.987
_diffrn_measurement_device 'three-circle diffractometer'
_diffrn_measurement_device_type 'Bruker SMART APEX2 area detector'
_diffrn_measurement_method '\f and \w scans'
_diffrn_radiation_monochromator 'mirror optics'
_diffrn_radiation_probe x-ray
_diffrn_radiation_type MoK\a
_diffrn_radiation_wavelength 0.71073
_diffrn_reflns_av_R_equivalents 0.0558
_diffrn_reflns_av_unetI/netI 0.0219
_diffrn_reflns_Laue_measured_fraction_full 1.000
_diffrn_reflns_Laue_measured_fraction_max 0.987
_diffrn_reflns_limit_h_max 8
_diffrn_reflns_limit_h_min -9
_diffrn_reflns_limit_k_max 26
_diffrn_reflns_limit_k_min -26
_diffrn_reflns_limit_l_max 17
_diffrn_reflns_limit_l_min -17
_diffrn_reflns_number 61285
_diffrn_reflns_point_group_measured_fraction_full 1.000
_diffrn_reflns_point_group_measured_fraction_max 0.987
_diffrn_reflns_theta_full 25.242
_diffrn_reflns_theta_max 30.158
_diffrn_reflns_theta_min 1.978
_diffrn_source 'microfocus sealed X-ray tube'
_diffrn_source_current 0.89
_diffrn_source_power 0.0445
_diffrn_source_type 'Incoatec I\ms'
_diffrn_source_voltage 50.0
_diffrn_standards_number 0
_exptl_absorpt_coefficient_mu 2.926
_exptl_absorpt_correction_T_max 0.7460
_exptl_absorpt_correction_T_min 0.5579
_exptl_absorpt_correction_type multi-scan
_exptl_absorpt_process_details
;
SADABS-2014/4 (Bruker,2014) was used for absorption correction.
wR2(int) was 0.1435 before and 0.0737 after correction.
The Ratio of minimum to maximum transmission is 0.7479.
The \l/2 correction factor is Not present.
;
_exptl_crystal_colour colourless
_exptl_crystal_colour_primary colourless
_exptl_crystal_density_diffrn 1.875
_exptl_crystal_description Block
_exptl_crystal_F_000 840
_exptl_crystal_size_max 0.23
_exptl_crystal_size_mid 0.14
_exptl_crystal_size_min 0.1
_refine_diff_density_max 0.514
_refine_diff_density_min -0.468
_refine_diff_density_rms 0.076
_refine_ls_extinction_method none
_refine_ls_goodness_of_fit_ref 1.011
_refine_ls_hydrogen_treatment constr
_refine_ls_matrix_type full
_refine_ls_number_parameters 219
_refine_ls_number_reflns 4391
_refine_ls_number_restraints 0
_refine_ls_restrained_S_all 1.011
_refine_ls_R_factor_all 0.0265
_refine_ls_R_factor_gt 0.0237
_refine_ls_shift/su_max 0.003
_refine_ls_shift/su_mean 0.000
_refine_ls_structure_factor_coef Fsqd
_refine_ls_weighting_details 'w=1/[\s^2^(Fo^2^)+(0.0299P)^2^+1.2150P] where P=(Fo^2^+2Fc^2^)/3'
_refine_ls_weighting_scheme calc
_refine_ls_wR_factor_gt 0.0606
_refine_ls_wR_factor_ref 0.0620
_reflns_Friedel_coverage 0.000
_reflns_number_gt 4093
_reflns_number_total 4391
_reflns_threshold_expression 'I > 2\s(I)'
_cod_data_source_file d4sc08454c2.cif
_cod_data_source_block rf2314_0m_a
_cod_depositor_comments 'Adding full bibliography for 1574140--1574142.cif.'
_cod_database_code 1574142
_shelx_shelxl_version_number 2014/7
_shelx_space_group_comment
;
The symmetry employed for this shelxl refinement is uniquely defined
by the following loop, which should always be used as a source of
symmetry information in preference to the above space-group names.
They are only intended as comments.
;
_shelx_estimated_absorpt_t_max 0.759
_shelx_estimated_absorpt_t_min 0.553
_olex2_refinement_description
;
1. Fixed Uiso
 At 1.2 times of:
  All C(H) groups
 At 1.5 times of:
  All O(H) groups
2.a Aromatic/amide H refined with riding coordinates:
 C3(H3), C5(H5), C6(H6), C8(H8), C9(H9), C10(H10), C11(H11)
2.b Idealised tetrahedral OH refined as rotating group with stretchable bonds:
 O2(H2)
;
_olex2_submission_special_instructions 'No special instructions were received'

loop_
_space_group_symop_operation_xyz
'x, y, z'
'-x+1/2, y+1/2, -z+1/2'
'-x, -y, -z'
'x-1/2, -y-1/2, z-1/2'

loop_
_atom_site_label
_atom_site_type_symbol
_atom_site_fract_x
_atom_site_fract_y
_atom_site_fract_z
_atom_site_U_iso_or_equiv
_atom_site_adp_type
_atom_site_occupancy
_atom_site_site_symmetry_order
_atom_site_calc_flag
_atom_site_refinement_flags_posn
_atom_site_refinement_flags_adp
_atom_site_refinement_flags_occupancy
_atom_site_disorder_assembly
_atom_site_disorder_group
Br1 Br 1.20017(2) 0.88000(2) 0.47309(2) 0.01636(5) Uani 1 1 d . . . . .
O1 O 0.37169(18) 0.76974(6) 0.73493(10) 0.0218(2) Uani 1 1 d . . . . .
S1 S 0.17461(5) 0.53760(2) 0.81979(3) 0.01451(7) Uani 1 1 d . . . . .
F1 F 0.0005(2) 0.51596(8) 0.62232(10) 0.0473(3) Uani 1 1 d . . . . .
C1 C 0.9781(2) 0.84176(7) 0.54735(11) 0.0142(2) Uani 1 1 d . . . . .
F2 F 0.1526(2) 0.42417(6) 0.69692(10) 0.0406(3) Uani 1 1 d . . . . .
O2 O 0.53765(17) 0.66764(6) 0.70837(9) 0.0192(2) Uani 1 1 d . . . . .
H2 H 0.448(3) 0.6518(5) 0.7323(19) 0.029 Uiso 1 1 calc R U . . .
C2 C 0.9843(2) 0.76803(7) 0.54776(11) 0.0138(2) Uani 1 1 d . . . . .
F3 F 0.3331(2) 0.50877(6) 0.63750(10) 0.0445(3) Uani 1 1 d . . . . .
O3 O 0.34706(19) 0.50479(7) 0.88191(11) 0.0270(3) Uani 1 1 d . . . . .
C3 C 0.8324(2) 0.73328(7) 0.60030(11) 0.0143(2) Uani 1 1 d . . . . .
H3 H 0.8314 0.6831 0.6046 0.017 Uiso 1 1 calc R U . . .
C4 C 0.6822(2) 0.77273(7) 0.64635(11) 0.0139(2) Uani 1 1 d . . . . .
O4 O 0.21012(19) 0.61087(6) 0.79146(11) 0.0244(2) Uani 1 1 d . . . . .
C5 C 0.6822(2) 0.84677(7) 0.64225(11) 0.0153(3) Uani 1 1 d . . . . .
H5 H 0.5774 0.8724 0.6740 0.018 Uiso 1 1 calc R U . . .
O5 O -0.02526(17) 0.52447(6) 0.85653(10) 0.0230(2) Uani 1 1 d . . . . .
C6 C 0.8334(2) 0.88329(7) 0.59236(12) 0.0163(3) Uani 1 1 d . . . . .
H6 H 0.8369 0.9335 0.5894 0.020 Uiso 1 1 calc R U . . .
C7 C 1.1496(2) 0.73645(7) 0.49216(11) 0.0144(3) Uani 1 1 d . . . . .
C8 C 1.1927(2) 0.66451(8) 0.48010(12) 0.0179(3) Uani 1 1 d . . . . .
H8 H 1.1087 0.6298 0.5100 0.022 Uiso 1 1 calc R U . . .
C9 C 1.3587(2) 0.64412(8) 0.42422(13) 0.0205(3) Uani 1 1 d . . . . .
H9 H 1.3875 0.5952 0.4164 0.025 Uiso 1 1 calc R U . . .
C00K C 0.5136(2) 0.73767(8) 0.70154(11) 0.0152(3) Uani 1 1 d . . . . .
C10 C 1.4841(2) 0.69407(9) 0.37940(12) 0.0195(3) Uani 1 1 d . . . . .
H10 H 1.5968 0.6787 0.3415 0.023 Uiso 1 1 calc R U . . .
C11 C 1.4464(2) 0.76622(8) 0.38938(12) 0.0179(3) Uani 1 1 d . . . . .
H11 H 1.5299 0.8011 0.3594 0.021 Uiso 1 1 calc R U . . .
C12 C 1.2798(2) 0.78386(7) 0.44566(11) 0.0148(2) Uani 1 1 d . . . . .
C13 C 0.1643(3) 0.49418(9) 0.68695(14) 0.0276(4) Uani 1 1 d . . . . .

loop_
_atom_site_aniso_label
_atom_site_aniso_U_11
_atom_site_aniso_U_22
_atom_site_aniso_U_33
_atom_site_aniso_U_23
_atom_site_aniso_U_13
_atom_site_aniso_U_12
Br1 0.01551(8) 0.01319(7) 0.02056(8) 0.00234(5) 0.00271(5) -0.00209(5)
O1 0.0213(5) 0.0200(5) 0.0251(6) -0.0011(4) 0.0072(4) -0.0019(4)
S1 0.01514(15) 0.01011(14) 0.01902(16) 0.00011(11) 0.00550(12) -0.00077(11)
F1 0.0621(8) 0.0546(8) 0.0231(6) 0.0006(5) -0.0073(5) -0.0099(7)
C1 0.0133(6) 0.0140(6) 0.0152(6) 0.0029(5) 0.0003(5) -0.0020(5)
F2 0.0674(8) 0.0171(5) 0.0413(6) -0.0113(4) 0.0252(6) -0.0119(5)
O2 0.0191(5) 0.0153(5) 0.0238(5) 0.0034(4) 0.0048(4) -0.0039(4)
C2 0.0141(6) 0.0134(6) 0.0133(6) 0.0011(5) -0.0024(5) -0.0001(5)
F3 0.0627(8) 0.0339(6) 0.0434(7) -0.0064(5) 0.0394(6) -0.0093(6)
O3 0.0226(6) 0.0235(6) 0.0342(7) 0.0034(5) -0.0004(5) 0.0051(4)
C3 0.0162(6) 0.0127(6) 0.0133(6) 0.0017(4) -0.0016(5) -0.0004(5)
C4 0.0148(6) 0.0151(6) 0.0111(6) 0.0011(5) -0.0020(5) -0.0016(5)
O4 0.0277(6) 0.0098(5) 0.0373(7) 0.0008(4) 0.0122(5) -0.0017(4)
C5 0.0154(6) 0.0140(6) 0.0160(6) 0.0000(5) -0.0006(5) 0.0009(5)
O5 0.0189(5) 0.0252(6) 0.0264(6) -0.0001(5) 0.0103(4) -0.0035(4)
C6 0.0170(6) 0.0127(6) 0.0188(7) 0.0018(5) 0.0000(5) 0.0001(5)
C7 0.0148(6) 0.0154(6) 0.0124(6) 0.0008(5) -0.0016(5) 0.0003(5)
C8 0.0217(7) 0.0150(6) 0.0171(7) 0.0008(5) 0.0020(5) 0.0007(5)
C9 0.0247(7) 0.0184(7) 0.0183(7) -0.0015(5) 0.0017(6) 0.0048(6)
C00K 0.0159(6) 0.0168(6) 0.0123(6) 0.0001(5) -0.0022(5) -0.0027(5)
C10 0.0181(6) 0.0252(8) 0.0152(6) -0.0027(5) 0.0009(5) 0.0024(6)
C11 0.0159(6) 0.0230(7) 0.0143(6) 0.0000(5) -0.0008(5) -0.0010(5)
C12 0.0151(6) 0.0148(6) 0.0140(6) 0.0000(5) -0.0020(5) 0.0002(5)
C13 0.0414(10) 0.0198(7) 0.0238(8) -0.0029(6) 0.0150(7) -0.0077(7)

loop_
_atom_type_symbol
_atom_type_description
_atom_type_scat_dispersion_real
_atom_type_scat_dispersion_imag
_atom_type_scat_source
C C 0.0033 0.0016 'International Tables Vol C Tables 4.2.6.8 and 6.1.1.4'
H H 0.0000 0.0000 'International Tables Vol C Tables 4.2.6.8 and 6.1.1.4'
Br Br -0.2901 2.4595 'International Tables Vol C Tables 4.2.6.8 and 6.1.1.4'
F F 0.0171 0.0103 'International Tables Vol C Tables 4.2.6.8 and 6.1.1.4'
O O 0.0106 0.0060 'International Tables Vol C Tables 4.2.6.8 and 6.1.1.4'
S S 0.1246 0.1234 'International Tables Vol C Tables 4.2.6.8 and 6.1.1.4'

loop_
_geom_angle_atom_site_label_1
_geom_angle_atom_site_label_2
_geom_angle_atom_site_label_3
_geom_angle
_geom_angle_site_symmetry_1
_geom_angle_site_symmetry_3
_geom_angle_publ_flag
C1 Br1 C12 87.43(6) . . ?
O3 S1 O4 114.00(8) . . ?
O3 S1 O5 116.02(7) . . ?
O3 S1 C13 104.17(8) . . ?
O4 S1 C13 101.84(8) . . ?
O5 S1 O4 114.18(7) . . ?
O5 S1 C13 104.38(8) . . ?
C2 C1 Br1 110.79(10) . . ?
C6 C1 Br1 123.24(11) . . ?
C6 C1 C2 125.97(13) . . ?
C00K O2 H2 109.5 . . ?
C1 C2 C3 116.79(13) . . ?
C1 C2 C7 115.51(13) . . ?
C3 C2 C7 127.70(13) . . ?
C2 C3 H3 120.3 . . ?
C4 C3 C2 119.44(13) . . ?
C4 C3 H3 120.3 . . ?
C3 C4 C5 121.23(13) . . ?
C3 C4 C00K 121.30(12) . . ?
C5 C4 C00K 117.47(13) . . ?
C4 C5 H5 119.5 . . ?
C6 C5 C4 120.97(13) . . ?
C6 C5 H5 119.5 . . ?
C1 C6 C5 115.58(13) . . ?
C1 C6 H6 122.2 . . ?
C5 C6 H6 122.2 . . ?
C8 C7 C2 127.78(13) . . ?
C12 C7 C2 115.72(12) . . ?
C12 C7 C8 116.50(13) . . ?
C7 C8 H8 120.2 . . ?
C9 C8 C7 119.68(14) . . ?
C9 C8 H8 120.2 . . ?
C8 C9 H9 119.4 . . ?
C8 C9 C10 121.28(14) . . ?
C10 C9 H9 119.4 . . ?
O1 C00K O2 124.36(14) . . ?
O1 C00K C4 123.20(13) . . ?
O2 C00K C4 112.44(12) . . ?
C9 C10 H10 119.6 . . ?
C11 C10 C9 120.88(14) . . ?
C11 C10 H10 119.6 . . ?
C10 C11 H11 122.1 . . ?
C12 C11 C10 115.71(14) . . ?
C12 C11 H11 122.1 . . ?
C7 C12 Br1 110.52(10) . . ?
C11 C12 Br1 123.51(11) . . ?
C11 C12 C7 125.96(14) . . ?
F1 C13 S1 110.91(13) . . ?
F1 C13 F3 107.83(15) . . ?
F2 C13 S1 111.14(12) . . ?
F2 C13 F1 108.25(15) . . ?
F2 C13 F3 107.72(15) . . ?
F3 C13 S1 110.86(12) . . ?

loop_
_geom_bond_atom_site_label_1
_geom_bond_atom_site_label_2
_geom_bond_distance
_geom_bond_site_symmetry_2
_geom_bond_publ_flag
Br1 C1 1.9208(14) . ?
Br1 C12 1.9273(14) . ?
O1 C00K 1.2075(19) . ?
S1 O3 1.4357(12) . ?
S1 O4 1.4515(11) . ?
S1 O5 1.4358(11) . ?
S1 C13 1.8282(17) . ?
F1 C13 1.332(2) . ?
C1 C2 1.3936(19) . ?
C1 C6 1.380(2) . ?
F2 C13 1.3313(19) . ?
O2 H2 0.74(2) . ?
O2 C00K 1.3341(17) . ?
C2 C3 1.3950(19) . ?
C2 C7 1.455(2) . ?
F3 C13 1.333(2) . ?
C3 H3 0.9500 . ?
C3 C4 1.390(2) . ?
C4 C5 1.3999(19) . ?
C4 C00K 1.4970(19) . ?
C5 H5 0.9500 . ?
C5 C6 1.390(2) . ?
C6 H6 0.9500 . ?
C7 C8 1.399(2) . ?
C7 C12 1.392(2) . ?
C8 H8 0.9500 . ?
C8 C9 1.388(2) . ?
C9 H9 0.9500 . ?
C9 C10 1.394(2) . ?
C10 H10 0.9500 . ?
C10 C11 1.393(2) . ?
C11 H11 0.9500 . ?
C11 C12 1.380(2) . ?

loop_
_geom_torsion_atom_site_label_1
_geom_torsion_atom_site_label_2
_geom_torsion_atom_site_label_3
_geom_torsion_atom_site_label_4
_geom_torsion
_geom_torsion_site_symmetry_1
_geom_torsion_site_symmetry_2
_geom_torsion_site_symmetry_3
_geom_torsion_site_symmetry_4
_geom_torsion_publ_flag
Br1 C1 C2 C3 179.35(10) . . . . ?
Br1 C1 C2 C7 -1.03(15) . . . . ?
Br1 C1 C6 C5 179.45(10) . . . . ?
C1 C2 C3 C4 1.55(19) . . . . ?
C1 C2 C7 C8 179.88(14) . . . . ?
C1 C2 C7 C12 -0.08(18) . . . . ?
C2 C1 C6 C5 0.1(2) . . . . ?
C2 C3 C4 C5 -0.8(2) . . . . ?
C2 C3 C4 C00K 178.75(12) . . . . ?
C2 C7 C8 C9 -179.80(14) . . . . ?
C2 C7 C12 Br1 1.14(15) . . . . ?
C2 C7 C12 C11 179.85(13) . . . . ?
O3 S1 C13 F1 175.50(12) . . . . ?
O3 S1 C13 F2 55.03(15) . . . . ?
O3 S1 C13 F3 -64.75(14) . . . . ?
C3 C2 C7 C8 -0.5(2) . . . . ?
C3 C2 C7 C12 179.50(13) . . . . ?
C3 C4 C5 C6 -0.3(2) . . . . ?
C3 C4 C00K O1 -174.05(14) . . . . ?
C3 C4 C00K O2 5.36(18) . . . . ?
C4 C5 C6 C1 0.7(2) . . . . ?
O4 S1 C13 F1 -65.71(13) . . . . ?
O4 S1 C13 F2 173.82(13) . . . . ?
O4 S1 C13 F3 54.05(15) . . . . ?
C5 C4 C00K O1 5.5(2) . . . . ?
C5 C4 C00K O2 -175.04(12) . . . . ?
O5 S1 C13 F1 53.36(13) . . . . ?
O5 S1 C13 F2 -67.11(15) . . . . ?
O5 S1 C13 F3 173.12(13) . . . . ?
C6 C1 C2 C3 -1.2(2) . . . . ?
C6 C1 C2 C7 178.38(13) . . . . ?
C7 C2 C3 C4 -178.02(13) . . . . ?
C7 C8 C9 C10 -0.1(2) . . . . ?
C8 C7 C12 Br1 -178.83(10) . . . . ?
C8 C7 C12 C11 -0.1(2) . . . . ?
C8 C9 C10 C11 0.0(2) . . . . ?
C9 C10 C11 C12 0.1(2) . . . . ?
C00K C4 C5 C6 -179.94(13) . . . . ?
C10 C11 C12 Br1 178.56(10) . . . . ?
C10 C11 C12 C7 0.0(2) . . . . ?
C12 C7 C8 C9 0.2(2) . . . . ?
